data_4118061
loop_
_publ_author_name
'Robert E. Jilek'
'Liam P. Spencer'
'Richard A. Lewis'
'Brian L. Scott'
'Trevor W. Hayton'
'James M. Boncella'

_publ_section_title
;
 A Direct Route to Bis(imido)uranium(V) Halides via Metathesis of Uranium
 Tetrachloride
;
_journal_name_full 'Journal of the American Chemical Society'
_journal_page_first 9876
_journal_page_last 9878
_journal_paper_doi 10.1021/ja2108432
_journal_volume 134
_journal_year 2012
_chemical_formula_moiety 'C60 H82 Br N6 U'
_chemical_formula_sum 'C60 H82 Br N6 U'
_chemical_formula_weight 1205.26
_chemical_name_common apx1179
_chemical_name_systematic
; 
 ? 
;
_space_group_IT_number 14
_symmetry_cell_setting monoclinic
_symmetry_space_group_name_Hall '-P 2ybc'
_symmetry_space_group_name_H-M 'P 1 21/c 1'
_atom_sites_solution_hydrogens geom
_atom_sites_solution_primary direct
_atom_sites_solution_secondary difmap
_audit_creation_method SHELXL-97
_cell_angle_alpha 90.00
_cell_angle_beta 102.6410(10)
_cell_angle_gamma 90.00
_cell_formula_units_Z 4
_cell_length_a 15.2445(17)
_cell_length_b 20.288(2)
_cell_length_c 18.833(2)
_cell_measurement_reflns_used 4303
_cell_measurement_temperature 296(2)
_cell_measurement_theta_max 18.75
_cell_measurement_theta_min 2.18
_cell_volume 5683.5(10)
_computing_cell_refinement 'SAINT, Bruker'
_computing_data_collection 'APEXII v7.0, Bruker'
_computing_data_reduction 'SAINT, Bruker'
_computing_molecular_graphics 'SHELXTL, Bruker'
_computing_publication_material 'Bruker SHELXTL'
_computing_structure_refinement 'SHELXL-97 (Sheldrick, 1997)'
_computing_structure_solution 'SHELXS-97 (Sheldrick, 1990)'
_diffrn_ambient_temperature 296(2)
_diffrn_measured_fraction_theta_full 0.993
_diffrn_measured_fraction_theta_max 0.993
_diffrn_measurement_device_type 'Bruker D8 with APEXII CCD'
_diffrn_measurement_method '\w scans'
_diffrn_radiation_monochromator graphite
_diffrn_radiation_source 'fine-focus sealed tube'
_diffrn_radiation_type MoK\a
_diffrn_radiation_wavelength 0.71073
_diffrn_reflns_av_R_equivalents 0.1166
_diffrn_reflns_av_sigmaI/netI 0.0940
_diffrn_reflns_limit_h_max 18
_diffrn_reflns_limit_h_min -18
_diffrn_reflns_limit_k_max 24
_diffrn_reflns_limit_k_min -24
_diffrn_reflns_limit_l_max 22
_diffrn_reflns_limit_l_min -22
_diffrn_reflns_number 54217
_diffrn_reflns_theta_full 25.36
_diffrn_reflns_theta_max 25.36
_diffrn_reflns_theta_min 1.86
_exptl_absorpt_coefficient_mu 3.601
_exptl_absorpt_correction_T_max 0.6719
_exptl_absorpt_correction_T_min 0.4786
_exptl_absorpt_correction_type multi-scan
_exptl_absorpt_process_details 'SADABS, R. Blessing, 1995'
_exptl_crystal_colour red
_exptl_crystal_density_diffrn 1.409
_exptl_crystal_description blocks
_exptl_crystal_F_000 2444
_exptl_crystal_size_max 0.24
_exptl_crystal_size_mid 0.20
_exptl_crystal_size_min 0.12
_refine_diff_density_max 1.593
_refine_diff_density_min -1.316
_refine_diff_density_rms 0.147
_refine_ls_extinction_method none
_refine_ls_goodness_of_fit_ref 1.016
_refine_ls_hydrogen_treatment constr
_refine_ls_matrix_type full
_refine_ls_number_parameters 613
_refine_ls_number_reflns 10360
_refine_ls_number_restraints 0
_refine_ls_restrained_S_all 1.016
_refine_ls_R_factor_all 0.0941
_refine_ls_R_factor_gt 0.0491
_refine_ls_shift/su_max 0.000
_refine_ls_shift/su_mean 0.000
_refine_ls_structure_factor_coef Fsqd
_refine_ls_weighting_details 'calc w=1/[\s^2^(Fo^2^)+(0.0501P)^2^+0.0000P] where P=(Fo^2^+2Fc^2^)/3'
_refine_ls_weighting_scheme calc
_refine_ls_wR_factor_gt 0.0962
_refine_ls_wR_factor_ref 0.1108
_reflns_number_gt 6937
_reflns_number_total 10360
_reflns_threshold_expression >2sigma(I)
_cod_data_source_file ja2108432_si_004.cif
_cod_data_source_block apx1179
_cod_original_cell_volume 5683.5(11)
_cod_database_code 4118061

loop_
_symmetry_equiv_pos_as_xyz
'x, y, z'
'-x, y+1/2, -z+1/2'
'-x, -y, -z'
'x, -y-1/2, z-1/2'

loop_
_atom_site_label
_atom_site_type_symbol
_atom_site_fract_x
_atom_site_fract_y
_atom_site_fract_z
_atom_site_U_iso_or_equiv
_atom_site_adp_type
_atom_site_occupancy
_atom_site_symmetry_multiplicity
_atom_site_calc_flag
_atom_site_refinement_flags
U1 U 0.261136(18) 0.281466(13) 0.117864(14) 0.02068(9) Uani 1 1 d .
Br1 Br 0.24632(6) 0.31584(4) -0.03320(4) 0.0393(2) Uani 1 1 d .
N1 N 0.1317(4) 0.2600(3) 0.1032(3) 0.0197(13) Uani 1 1 d .
N2 N 0.3869(4) 0.3072(3) 0.1571(3) 0.0223(14) Uani 1 1 d .
N3 N 0.2416(4) 0.4078(3) 0.1312(3) 0.0227(14) Uani 1 1 d .
N4 N 0.2011(4) 0.3272(3) 0.2322(3) 0.0221(14) Uani 1 1 d .
N5 N 0.3221(4) 0.1862(3) 0.2070(3) 0.0208(13) Uani 1 1 d .
N6 N 0.2742(4) 0.1608(3) 0.0649(3) 0.0246(14) Uani 1 1 d .
C1 C 0.0436(5) 0.2552(3) 0.1107(4) 0.0252(17) Uani 1 1 d .
C2 C -0.0184(5) 0.3081(4) 0.0867(4) 0.0298(18) Uani 1 1 d .
C3 C -0.1054(5) 0.3004(4) 0.0963(4) 0.039(2) Uani 1 1 d .
H3A H -0.1467 0.3340 0.0806 0.047 Uiso 1 1 calc R
C4 C -0.1330(5) 0.2461(4) 0.1276(5) 0.045(2) Uani 1 1 d .
H4A H -0.1922 0.2427 0.1325 0.054 Uiso 1 1 calc R
C5 C -0.0728(5) 0.1961(4) 0.1519(5) 0.040(2) Uani 1 1 d .
H5A H -0.0915 0.1595 0.1742 0.048 Uiso 1 1 calc R
C6 C 0.0139(5) 0.1994(3) 0.1438(4) 0.0286(19) Uani 1 1 d .
C7 C 0.0113(5) 0.3675(4) 0.0512(4) 0.037(2) Uani 1 1 d .
H7A H 0.0752 0.3738 0.0730 0.044 Uiso 1 1 calc R
C8 C 0.0038(6) 0.3566(4) -0.0305(4) 0.053(3) Uani 1 1 d .
H8A H 0.0354 0.3172 -0.0378 0.080 Uiso 1 1 calc R
H8B H 0.0296 0.3936 -0.0504 0.080 Uiso 1 1 calc R
H8C H -0.0584 0.3524 -0.0544 0.080 Uiso 1 1 calc R
C9 C -0.0364(7) 0.4305(4) 0.0647(5) 0.061(3) Uani 1 1 d .
H9A H -0.0298 0.4369 0.1161 0.091 Uiso 1 1 calc R
H9B H -0.0991 0.4272 0.0420 0.091 Uiso 1 1 calc R
H9C H -0.0106 0.4672 0.0444 0.091 Uiso 1 1 calc R
C10 C 0.0779(5) 0.1422(3) 0.1664(4) 0.0300(19) Uani 1 1 d .
H10A H 0.1388 0.1606 0.1785 0.036 Uiso 1 1 calc R
C11 C 0.0731(6) 0.0974(4) 0.1008(5) 0.046(2) Uani 1 1 d .
H11A H 0.1140 0.0612 0.1140 0.069 Uiso 1 1 calc R
H11B H 0.0891 0.1219 0.0619 0.069 Uiso 1 1 calc R
H11C H 0.0130 0.0807 0.0851 0.069 Uiso 1 1 calc R
C12 C 0.0640(6) 0.1052(4) 0.2328(5) 0.053(3) Uani 1 1 d .
H12A H 0.0681 0.1354 0.2727 0.079 Uiso 1 1 calc R
H12B H 0.1094 0.0718 0.2456 0.079 Uiso 1 1 calc R
H12C H 0.0057 0.0849 0.2223 0.079 Uiso 1 1 calc R
C13 C 0.4771(5) 0.3165(3) 0.1907(4) 0.0230(17) Uani 1 1 d .
C14 C 0.5455(5) 0.2992(3) 0.1543(4) 0.0288(19) Uani 1 1 d .
C15 C 0.6352(5) 0.3071(4) 0.1902(5) 0.036(2) Uani 1 1 d .
H15A H 0.6803 0.2965 0.1659 0.043 Uiso 1 1 calc R
C16 C 0.6589(5) 0.3302(4) 0.2611(5) 0.038(2) Uani 1 1 d .
H16A H 0.7190 0.3331 0.2851 0.045 Uiso 1 1 calc R
C17 C 0.5923(5) 0.3488(3) 0.2951(4) 0.0306(18) Uani 1 1 d .
H17A H 0.6077 0.3656 0.3421 0.037 Uiso 1 1 calc R
C18 C 0.5023(5) 0.3431(3) 0.2613(4) 0.0245(17) Uani 1 1 d .
C19 C 0.5194(5) 0.2707(4) 0.0783(4) 0.0315(19) Uani 1 1 d .
H19A H 0.4619 0.2906 0.0546 0.038 Uiso 1 1 calc R
C20 C 0.5855(5) 0.2845(4) 0.0303(4) 0.046(2) Uani 1 1 d .
H20A H 0.5939 0.3312 0.0272 0.070 Uiso 1 1 calc R
H20B H 0.5623 0.2671 -0.0175 0.070 Uiso 1 1 calc R
H20C H 0.6421 0.2640 0.0509 0.070 Uiso 1 1 calc R
C21 C 0.5034(6) 0.1966(4) 0.0840(4) 0.042(2) Uani 1 1 d .
H21A H 0.4608 0.1891 0.1138 0.063 Uiso 1 1 calc R
H21B H 0.5591 0.1752 0.1054 0.063 Uiso 1 1 calc R
H21C H 0.4804 0.1789 0.0363 0.063 Uiso 1 1 calc R
C22 C 0.4318(5) 0.3704(4) 0.3001(4) 0.0284(18) Uani 1 1 d .
H22A H 0.3727 0.3560 0.2726 0.034 Uiso 1 1 calc R
C23 C 0.4320(5) 0.4446(3) 0.3006(4) 0.037(2) Uani 1 1 d .
H23A H 0.4243 0.4606 0.2516 0.055 Uiso 1 1 calc R
H23B H 0.4881 0.4602 0.3292 0.055 Uiso 1 1 calc R
H23C H 0.3836 0.4603 0.3212 0.055 Uiso 1 1 calc R
C24 C 0.4429(5) 0.3441(4) 0.3781(4) 0.042(2) Uani 1 1 d .
H24A H 0.3964 0.3620 0.3995 0.063 Uiso 1 1 calc R
H24B H 0.5006 0.3571 0.4065 0.063 Uiso 1 1 calc R
H24C H 0.4388 0.2969 0.3771 0.063 Uiso 1 1 calc R
C25 C 0.2809(5) 0.4495(3) 0.0918(4) 0.0274(18) Uani 1 1 d .
H25A H 0.3038 0.4317 0.0540 0.033 Uiso 1 1 calc R
C26 C 0.2898(5) 0.5155(3) 0.1030(4) 0.0299(19) Uani 1 1 d .
H26A H 0.3184 0.5407 0.0735 0.036 Uiso 1 1 calc R
C27 C 0.2569(5) 0.5458(3) 0.1576(4) 0.0242(17) Uani 1 1 d .
C28 C 0.2140(5) 0.5032(3) 0.1981(4) 0.0224(16) Uani 1 1 d .
H28A H 0.1886 0.5205 0.2346 0.027 Uiso 1 1 calc R
C29 C 0.2089(4) 0.4367(3) 0.1848(4) 0.0208(16) Uani 1 1 d .
C30 C 0.1672(4) 0.3888(3) 0.2279(4) 0.0203(16) Uani 1 1 d .
C31 C 0.0983(4) 0.4062(3) 0.2619(4) 0.0216(16) Uani 1 1 d .
H31A H 0.0768 0.4492 0.2580 0.026 Uiso 1 1 calc R
C32 C 0.0611(4) 0.3607(3) 0.3015(4) 0.0234(17) Uani 1 1 d .
C33 C 0.0999(5) 0.2991(3) 0.3082(4) 0.0251(18) Uani 1 1 d .
H33A H 0.0807 0.2675 0.3372 0.030 Uiso 1 1 calc R
C34 C 0.1670(5) 0.2837(3) 0.2723(4) 0.0267(17) Uani 1 1 d .
H34A H 0.1897 0.2410 0.2762 0.032 Uiso 1 1 calc R
C35 C 0.2745(5) 0.6179(3) 0.1772(4) 0.0277(18) Uani 1 1 d .
C36 C 0.2027(5) 0.6473(4) 0.2126(4) 0.034(2) Uani 1 1 d .
H36A H 0.1454 0.6453 0.1791 0.052 Uiso 1 1 calc R
H36B H 0.2172 0.6924 0.2253 0.052 Uiso 1 1 calc R
H36C H 0.2001 0.6228 0.2557 0.052 Uiso 1 1 calc R
C37 C 0.2788(6) 0.6589(4) 0.1100(4) 0.043(2) Uani 1 1 d .
H37A H 0.2219 0.6568 0.0759 0.065 Uiso 1 1 calc R
H37B H 0.3249 0.6417 0.0877 0.065 Uiso 1 1 calc R
H37C H 0.2922 0.7039 0.1240 0.065 Uiso 1 1 calc R
C38 C 0.3652(5) 0.6215(4) 0.2307(5) 0.050(2) Uani 1 1 d .
H38A H 0.3629 0.5960 0.2732 0.075 Uiso 1 1 calc R
H38B H 0.3787 0.6665 0.2444 0.075 Uiso 1 1 calc R
H38C H 0.4110 0.6041 0.2082 0.075 Uiso 1 1 calc R
C39 C -0.0192(5) 0.3785(3) 0.3344(4) 0.0294(18) Uani 1 1 d .
C40 C -0.0527(6) 0.3195(4) 0.3710(6) 0.061(3) Uani 1 1 d .
H40A H -0.1025 0.3327 0.3913 0.092 Uiso 1 1 calc R
H40B H -0.0050 0.3033 0.4090 0.092 Uiso 1 1 calc R
H40C H -0.0716 0.2853 0.3356 0.092 Uiso 1 1 calc R
C41 C 0.0083(6) 0.4324(4) 0.3912(4) 0.044(2) Uani 1 1 d .
H41A H -0.0419 0.4434 0.4121 0.066 Uiso 1 1 calc R
H41B H 0.0270 0.4708 0.3686 0.066 Uiso 1 1 calc R
H41C H 0.0572 0.4170 0.4287 0.066 Uiso 1 1 calc R
C42 C -0.0949(5) 0.4031(4) 0.2752(5) 0.049(2) Uani 1 1 d .
H42A H -0.1453 0.4144 0.2957 0.073 Uiso 1 1 calc R
H42B H -0.1123 0.3692 0.2392 0.073 Uiso 1 1 calc R
H42C H -0.0755 0.4413 0.2528 0.073 Uiso 1 1 calc R
C43 C 0.3504(5) 0.2002(3) 0.2760(4) 0.0282(18) Uani 1 1 d .
H43A H 0.3543 0.2445 0.2891 0.034 Uiso 1 1 calc R
C44 C 0.3752(5) 0.1542(3) 0.3311(4) 0.0256(17) Uani 1 1 d .
H44A H 0.3966 0.1679 0.3789 0.031 Uiso 1 1 calc R
C45 C 0.3675(5) 0.0867(3) 0.3139(4) 0.0243(17) Uani 1 1 d .
C46 C 0.3424(4) 0.0729(3) 0.2404(4) 0.0234(17) Uani 1 1 d .
H46A H 0.3402 0.0291 0.2257 0.028 Uiso 1 1 calc R
C47 C 0.3203(4) 0.1212(3) 0.1881(4) 0.0235(16) Uani 1 1 d .
C48 C 0.2956(5) 0.1079(3) 0.1086(4) 0.0189(16) Uani 1 1 d .
C49 C 0.2956(5) 0.0446(3) 0.0822(4) 0.0247(17) Uani 1 1 d .
H49A H 0.3123 0.0098 0.1146 0.030 Uiso 1 1 calc R
C50 C 0.2711(5) 0.0317(3) 0.0081(4) 0.0222(16) Uani 1 1 d .
C51 C 0.2482(5) 0.0861(3) -0.0366(4) 0.0261(17) Uani 1 1 d .
H51A H 0.2312 0.0805 -0.0867 0.031 Uiso 1 1 calc R
C52 C 0.2506(5) 0.1494(4) -0.0068(4) 0.0263(17) Uani 1 1 d .
H52A H 0.2351 0.1851 -0.0381 0.032 Uiso 1 1 calc R
C53 C 0.3836(5) 0.0328(3) 0.3710(4) 0.0249(17) Uani 1 1 d .
C54 C 0.2927(5) 0.0023(4) 0.3714(4) 0.045(2) Uani 1 1 d .
H54A H 0.2533 0.0354 0.3833 0.067 Uiso 1 1 calc R
H54B H 0.3001 -0.0323 0.4070 0.067 Uiso 1 1 calc R
H54C H 0.2672 -0.0155 0.3242 0.067 Uiso 1 1 calc R
C55 C 0.4480(5) -0.0193(4) 0.3522(4) 0.036(2) Uani 1 1 d .
H55A H 0.4230 -0.0374 0.3050 0.054 Uiso 1 1 calc R
H55B H 0.4564 -0.0538 0.3879 0.054 Uiso 1 1 calc R
H55C H 0.5049 0.0009 0.3518 0.054 Uiso 1 1 calc R
C56 C 0.4235(5) 0.0605(4) 0.4462(4) 0.035(2) Uani 1 1 d .
H56A H 0.3835 0.0929 0.4585 0.052 Uiso 1 1 calc R
H56B H 0.4805 0.0805 0.4461 0.052 Uiso 1 1 calc R
H56C H 0.4316 0.0255 0.4813 0.052 Uiso 1 1 calc R
C57 C 0.2720(5) -0.0392(3) -0.0202(4) 0.0261(17) Uani 1 1 d .
C58 C 0.2159(6) -0.0826(4) 0.0167(4) 0.042(2) Uani 1 1 d .
H58A H 0.2170 -0.1269 -0.0009 0.064 Uiso 1 1 calc R
H58B H 0.1551 -0.0667 0.0064 0.064 Uiso 1 1 calc R
H58C H 0.2396 -0.0818 0.0683 0.064 Uiso 1 1 calc R
C59 C 0.3681(5) -0.0617(4) -0.0048(4) 0.045(2) Uani 1 1 d .
H59A H 0.3709 -0.1062 -0.0216 0.067 Uiso 1 1 calc R
H59B H 0.3927 -0.0599 0.0467 0.067 Uiso 1 1 calc R
H59C H 0.4022 -0.0334 -0.0295 0.067 Uiso 1 1 calc R
C60 C 0.2353(5) -0.0437(4) -0.1021(4) 0.033(2) Uani 1 1 d .
H60A H 0.2371 -0.0887 -0.1174 0.050 Uiso 1 1 calc R
H60B H 0.2715 -0.0171 -0.1267 0.050 Uiso 1 1 calc R
H60C H 0.1744 -0.0281 -0.1137 0.050 Uiso 1 1 calc R

loop_
_atom_site_aniso_label
_atom_site_aniso_U_11
_atom_site_aniso_U_22
_atom_site_aniso_U_33
_atom_site_aniso_U_23
_atom_site_aniso_U_13
_atom_site_aniso_U_12
U1 0.02483(15) 0.01680(14) 0.02291(15) -0.00247(14) 0.01065(11) -0.00320(14)
Br1 0.0567(6) 0.0307(5) 0.0346(5) -0.0012(4) 0.0193(4) -0.0098(4)
N1 0.024(3) 0.015(3) 0.022(3) -0.002(2) 0.009(3) -0.008(2)
N2 0.031(4) 0.020(3) 0.021(3) -0.001(3) 0.017(3) 0.001(3)
N3 0.031(4) 0.017(3) 0.025(4) -0.002(3) 0.015(3) -0.005(3)
N4 0.020(3) 0.021(3) 0.025(3) -0.002(3) 0.003(3) -0.007(3)
N5 0.028(4) 0.017(3) 0.019(3) -0.008(3) 0.008(3) -0.001(3)
N6 0.033(4) 0.034(4) 0.010(3) 0.000(3) 0.012(3) 0.002(3)
C1 0.023(4) 0.020(4) 0.032(4) -0.010(3) 0.004(4) -0.005(3)
C2 0.031(5) 0.027(4) 0.029(5) -0.008(4) 0.003(4) -0.004(4)
C3 0.027(5) 0.038(5) 0.050(6) -0.005(4) 0.001(4) 0.015(4)
C4 0.027(5) 0.047(5) 0.060(6) -0.001(5) 0.008(5) -0.001(4)
C5 0.033(5) 0.039(5) 0.056(6) -0.012(4) 0.026(5) -0.015(4)
C6 0.025(4) 0.019(4) 0.043(5) -0.012(3) 0.011(4) -0.008(3)
C7 0.041(5) 0.028(5) 0.036(5) 0.000(4) -0.002(4) 0.004(4)
C8 0.056(6) 0.063(7) 0.038(6) 0.000(5) 0.006(5) -0.004(5)
C9 0.104(8) 0.026(5) 0.054(6) 0.006(4) 0.025(6) 0.018(5)
C10 0.023(4) 0.019(4) 0.051(5) -0.002(4) 0.015(4) -0.012(3)
C11 0.049(6) 0.025(5) 0.073(7) -0.008(4) 0.032(5) -0.009(4)
C12 0.072(7) 0.031(5) 0.060(6) 0.011(5) 0.024(5) -0.002(5)
C13 0.023(4) 0.018(4) 0.030(4) 0.005(3) 0.010(4) 0.002(3)
C14 0.033(5) 0.017(4) 0.039(5) 0.006(3) 0.014(4) 0.000(3)
C15 0.027(5) 0.029(4) 0.056(6) 0.000(4) 0.020(4) 0.000(4)
C16 0.024(5) 0.033(5) 0.051(6) 0.000(4) 0.000(4) -0.001(4)
C17 0.033(5) 0.020(4) 0.037(5) -0.001(4) 0.005(4) -0.006(3)
C18 0.019(4) 0.023(4) 0.031(5) 0.008(3) 0.004(3) -0.002(3)
C19 0.026(4) 0.035(5) 0.037(5) 0.000(4) 0.015(4) 0.000(4)
C20 0.043(5) 0.063(6) 0.042(5) -0.005(5) 0.028(4) 0.005(5)
C21 0.047(6) 0.040(5) 0.041(5) -0.010(4) 0.013(4) 0.008(4)
C22 0.025(4) 0.036(5) 0.024(4) -0.003(3) 0.005(3) -0.003(4)
C23 0.044(5) 0.028(5) 0.043(5) -0.001(4) 0.019(4) 0.005(4)
C24 0.040(5) 0.056(6) 0.032(5) -0.011(4) 0.010(4) -0.020(4)
C25 0.037(5) 0.024(4) 0.028(4) -0.006(3) 0.023(4) -0.004(4)
C26 0.043(5) 0.023(4) 0.030(5) 0.000(3) 0.020(4) -0.005(4)
C27 0.025(4) 0.026(4) 0.022(4) 0.004(3) 0.005(3) -0.001(3)
C28 0.031(4) 0.021(4) 0.017(4) -0.007(3) 0.008(3) 0.000(3)
C29 0.018(4) 0.022(4) 0.021(4) -0.001(3) 0.003(3) -0.007(3)
C30 0.020(4) 0.020(4) 0.023(4) -0.003(3) 0.010(3) -0.005(3)
C31 0.020(4) 0.019(4) 0.027(4) 0.000(3) 0.007(3) -0.002(3)
C32 0.021(4) 0.026(4) 0.023(4) -0.005(3) 0.005(3) -0.006(3)
C33 0.026(4) 0.017(4) 0.035(5) 0.001(3) 0.015(4) -0.003(3)
C34 0.046(5) 0.015(4) 0.022(4) -0.006(3) 0.015(3) -0.004(4)
C35 0.032(5) 0.024(4) 0.031(5) -0.003(3) 0.016(4) -0.004(3)
C36 0.051(5) 0.025(4) 0.031(5) 0.003(4) 0.018(4) 0.009(4)
C37 0.071(7) 0.023(4) 0.049(6) 0.005(4) 0.040(5) -0.006(4)
C38 0.054(6) 0.020(5) 0.074(7) -0.013(4) 0.012(5) -0.002(4)
C39 0.031(5) 0.023(4) 0.041(5) 0.001(4) 0.022(4) 0.001(3)
C40 0.061(6) 0.033(5) 0.113(9) 0.012(5) 0.068(6) 0.004(5)
C41 0.049(6) 0.047(5) 0.045(5) -0.009(4) 0.029(5) 0.001(4)
C42 0.030(5) 0.059(6) 0.060(6) 0.000(5) 0.019(5) 0.002(4)
C43 0.038(5) 0.021(4) 0.026(4) -0.002(3) 0.009(4) 0.000(3)
C44 0.036(5) 0.022(4) 0.021(4) -0.002(3) 0.010(4) 0.001(3)
C45 0.025(4) 0.027(4) 0.023(4) -0.001(3) 0.010(3) 0.001(3)
C46 0.021(4) 0.022(4) 0.026(4) -0.002(3) 0.004(3) 0.005(3)
C47 0.020(4) 0.026(4) 0.025(4) 0.002(3) 0.008(3) 0.004(3)
C48 0.024(4) 0.016(4) 0.017(4) -0.009(3) 0.007(3) 0.000(3)
C49 0.030(4) 0.025(4) 0.019(4) 0.011(3) 0.006(3) 0.010(3)
C50 0.023(4) 0.024(4) 0.020(4) -0.001(3) 0.007(3) 0.002(3)
C51 0.028(4) 0.031(5) 0.019(4) -0.006(3) 0.006(3) -0.004(3)
C52 0.032(5) 0.023(4) 0.023(4) 0.004(3) 0.004(4) 0.002(3)
C53 0.024(4) 0.024(4) 0.027(4) 0.002(3) 0.005(3) 0.004(3)
C54 0.048(6) 0.047(5) 0.038(5) 0.017(4) 0.003(4) -0.003(4)
C55 0.045(5) 0.033(5) 0.028(5) 0.003(4) 0.004(4) 0.015(4)
C56 0.041(5) 0.033(5) 0.030(5) 0.008(4) 0.006(4) 0.019(4)
C57 0.034(5) 0.022(4) 0.024(4) -0.004(3) 0.009(4) 0.006(3)
C58 0.075(7) 0.027(5) 0.032(5) -0.007(4) 0.025(5) -0.008(4)
C59 0.051(6) 0.034(5) 0.043(5) -0.016(4) -0.001(5) 0.013(4)
C60 0.039(5) 0.032(5) 0.029(5) -0.008(4) 0.007(4) 0.004(4)

loop_
_atom_type_symbol
_atom_type_description
_atom_type_scat_dispersion_real
_atom_type_scat_dispersion_imag
_atom_type_scat_source
C C 0.0033 0.0016 'International Tables Vol C Tables 4.2.6.8 and 6.1.1.4'
H H 0.0000 0.0000 'International Tables Vol C Tables 4.2.6.8 and 6.1.1.4'
N N 0.0061 0.0033 'International Tables Vol C Tables 4.2.6.8 and 6.1.1.4'
Br Br -0.2901 2.4595 'International Tables Vol C Tables 4.2.6.8 and 6.1.1.4'
U U -9.6767 9.6646 'International Tables Vol C Tables 4.2.6.8 and 6.1.1.4'

loop_
_geom_angle_atom_site_label_1
_geom_angle_atom_site_label_2
_geom_angle_atom_site_label_3
_geom_angle
N2 U1 N1 165.9(2)
N2 U1 N5 76.9(2)
N1 U1 N5 97.5(2)
N2 U1 N3 79.9(2)
N1 U1 N3 95.68(19)
N5 U1 N3 134.82(17)
N2 U1 N6 103.8(2)
N1 U1 N6 84.21(19)
N5 U1 N6 60.83(17)
N3 U1 N6 163.89(17)
N2 U1 N4 94.71(19)
N1 U1 N4 71.55(19)
N5 U1 N4 82.84(16)
N3 U1 N4 61.01(17)
N6 U1 N4 133.15(16)
N2 U1 Br1 99.55(15)
N1 U1 Br1 93.14(15)
N5 U1 Br1 139.12(12)
N3 U1 Br1 82.58(12)
N6 U1 Br1 81.34(12)
N4 U1 Br1 137.72(12)
C1 N1 U1 163.8(5)
C13 N2 U1 171.3(5)
C25 N3 C29 114.8(6)
C25 N3 U1 119.4(4)
C29 N3 U1 124.6(4)
C34 N4 C30 117.0(6)
C34 N4 U1 118.0(4)
C30 N4 U1 117.8(4)
C43 N5 C47 116.9(6)
C43 N5 U1 118.3(4)
C47 N5 U1 124.6(4)
C48 N6 C52 117.0(6)
C48 N6 U1 122.0(4)
C52 N6 U1 120.6(5)
N1 C1 C6 120.8(6)
N1 C1 C2 120.2(6)
C6 C1 C2 119.0(6)
C3 C2 C1 117.3(7)
C3 C2 C7 122.7(7)
C1 C2 C7 120.0(7)
C4 C3 C2 122.9(7)
C4 C3 H3A 118.6
C2 C3 H3A 118.6
C3 C4 C5 119.6(7)
C3 C4 H4A 120.2
C5 C4 H4A 120.2
C6 C5 C4 121.3(8)
C6 C5 H5A 119.4
C4 C5 H5A 119.4
C5 C6 C1 120.0(7)
C5 C6 C10 120.8(7)
C1 C6 C10 119.2(6)
C2 C7 C9 113.6(7)
C2 C7 C8 111.7(6)
C9 C7 C8 110.8(7)
C2 C7 H7A 106.8
C9 C7 H7A 106.8
C8 C7 H7A 106.8
C7 C8 H8A 109.5
C7 C8 H8B 109.5
H8A C8 H8B 109.5
C7 C8 H8C 109.5
H8A C8 H8C 109.5
H8B C8 H8C 109.5
C7 C9 H9A 109.5
C7 C9 H9B 109.5
H9A C9 H9B 109.5
C7 C9 H9C 109.5
H9A C9 H9C 109.5
H9B C9 H9C 109.5
C12 C10 C11 112.5(6)
C12 C10 C6 114.4(6)
C11 C10 C6 108.4(7)
C12 C10 H10A 107.0
C11 C10 H10A 107.0
C6 C10 H10A 107.0
C10 C11 H11A 109.5
C10 C11 H11B 109.5
H11A C11 H11B 109.5
C10 C11 H11C 109.5
H11A C11 H11C 109.5
H11B C11 H11C 109.5
C10 C12 H12A 109.5
C10 C12 H12B 109.5
H12A C12 H12B 109.5
C10 C12 H12C 109.5
H12A C12 H12C 109.5
H12B C12 H12C 109.5
N2 C13 C18 121.2(6)
N2 C13 C14 120.4(6)
C18 C13 C14 118.4(7)
C15 C14 C13 119.1(7)
C15 C14 C19 121.9(7)
C13 C14 C19 119.0(7)
C16 C15 C14 121.7(7)
C16 C15 H15A 119.1
C14 C15 H15A 119.1
C17 C16 C15 118.7(7)
C17 C16 H16A 120.6
C15 C16 H16A 120.6
C16 C17 C18 121.7(7)
C16 C17 H17A 119.2
C18 C17 H17A 119.2
C17 C18 C13 120.2(7)
C17 C18 C22 118.7(7)
C13 C18 C22 121.0(6)
C14 C19 C20 114.9(6)
C14 C19 C21 108.8(6)
C20 C19 C21 111.0(6)
C14 C19 H19A 107.3
C20 C19 H19A 107.3
C21 C19 H19A 107.3
C19 C20 H20A 109.5
C19 C20 H20B 109.5
H20A C20 H20B 109.5
C19 C20 H20C 109.5
H20A C20 H20C 109.5
H20B C20 H20C 109.5
C19 C21 H21A 109.5
C19 C21 H21B 109.5
H21A C21 H21B 109.5
C19 C21 H21C 109.5
H21A C21 H21C 109.5
H21B C21 H21C 109.5
C23 C22 C24 110.0(6)
C23 C22 C18 111.3(6)
C24 C22 C18 112.9(6)
C23 C22 H22A 107.5
C24 C22 H22A 107.5
C18 C22 H22A 107.5
C22 C23 H23A 109.5
C22 C23 H23B 109.5
H23A C23 H23B 109.5
C22 C23 H23C 109.5
H23A C23 H23C 109.5
H23B C23 H23C 109.5
C22 C24 H24A 109.5
C22 C24 H24B 109.5
H24A C24 H24B 109.5
C22 C24 H24C 109.5
H24A C24 H24C 109.5
H24B C24 H24C 109.5
C26 C25 N3 125.0(6)
C26 C25 H25A 117.5
N3 C25 H25A 117.5
C25 C26 C27 121.0(7)
C25 C26 H26A 119.5
C27 C26 H26A 119.5
C26 C27 C28 114.7(6)
C26 C27 C35 122.4(6)
C28 C27 C35 122.6(6)
C29 C28 C27 121.4(6)
C29 C28 H28A 119.3
C27 C28 H28A 119.3
N3 C29 C28 123.2(6)
N3 C29 C30 113.2(6)
C28 C29 C30 123.6(6)
N4 C30 C31 121.7(6)
N4 C30 C29 115.6(6)
C31 C30 C29 122.7(6)
C32 C31 C30 121.3(6)
C32 C31 H31A 119.4
C30 C31 H31A 119.4
C33 C32 C31 115.9(6)
C33 C32 C39 122.8(6)
C31 C32 C39 121.3(6)
C34 C33 C32 120.6(7)
C34 C33 H33A 119.7
C32 C33 H33A 119.7
N4 C34 C33 123.3(7)
N4 C34 H34A 118.3
C33 C34 H34A 118.3
C27 C35 C38 107.0(6)
C27 C35 C37 111.1(6)
C38 C35 C37 109.0(6)
C27 C35 C36 112.2(6)
C38 C35 C36 109.1(6)
C37 C35 C36 108.4(6)
C35 C36 H36A 109.5
C35 C36 H36B 109.5
H36A C36 H36B 109.5
C35 C36 H36C 109.5
H36A C36 H36C 109.5
H36B C36 H36C 109.5
C35 C37 H37A 109.5
C35 C37 H37B 109.5
H37A C37 H37B 109.5
C35 C37 H37C 109.5
H37A C37 H37C 109.5
H37B C37 H37C 109.5
C35 C38 H38A 109.5
C35 C38 H38B 109.5
H38A C38 H38B 109.5
C35 C38 H38C 109.5
H38A C38 H38C 109.5
H38B C38 H38C 109.5
C42 C39 C40 108.5(7)
C42 C39 C41 109.3(6)
C40 C39 C41 108.3(7)
C42 C39 C32 109.3(6)
C40 C39 C32 112.0(6)
C41 C39 C32 109.4(6)
C39 C40 H40A 109.5
C39 C40 H40B 109.5
H40A C40 H40B 109.5
C39 C40 H40C 109.5
H40A C40 H40C 109.5
H40B C40 H40C 109.5
C39 C41 H41A 109.5
C39 C41 H41B 109.5
H41A C41 H41B 109.5
C39 C41 H41C 109.5
H41A C41 H41C 109.5
H41B C41 H41C 109.5
C39 C42 H42A 109.5
C39 C42 H42B 109.5
H42A C42 H42B 109.5
C39 C42 H42C 109.5
H42A C42 H42C 109.5
H42B C42 H42C 109.5
N5 C43 C44 125.1(7)
N5 C43 H43A 117.4
C44 C43 H43A 117.4
C43 C44 C45 119.2(7)
C43 C44 H44A 120.4
C45 C44 H44A 120.4
C46 C45 C44 114.8(6)
C46 C45 C53 122.0(6)
C44 C45 C53 123.1(6)
C45 C46 C47 122.9(7)
C45 C46 H46A 118.6
C47 C46 H46A 118.6
N5 C47 C46 120.9(6)
N5 C47 C48 115.1(6)
C46 C47 C48 124.0(6)
N6 C48 C49 122.8(6)
N6 C48 C47 116.4(6)
C49 C48 C47 120.8(6)
C48 C49 C50 121.1(6)
C48 C49 H49A 119.4
C50 C49 H49A 119.4
C49 C50 C51 115.9(6)
C49 C50 C57 120.3(6)
C51 C50 C57 123.8(6)
C52 C51 C50 120.5(7)
C52 C51 H51A 119.8
C50 C51 H51A 119.8
N6 C52 C51 122.7(7)
N6 C52 H52A 118.6
C51 C52 H52A 118.6
C45 C53 C54 106.9(6)
C45 C53 C56 111.3(6)
C54 C53 C56 109.0(6)
C45 C53 C55 110.2(6)
C54 C53 C55 110.5(6)
C56 C53 C55 108.9(6)
C53 C54 H54A 109.5
C53 C54 H54B 109.5
H54A C54 H54B 109.5
C53 C54 H54C 109.5
H54A C54 H54C 109.5
H54B C54 H54C 109.5
C53 C55 H55A 109.5
C53 C55 H55B 109.5
H55A C55 H55B 109.5
C53 C55 H55C 109.5
H55A C55 H55C 109.5
H55B C55 H55C 109.5
C53 C56 H56A 109.5
C53 C56 H56B 109.5
H56A C56 H56B 109.5
C53 C56 H56C 109.5
H56A C56 H56C 109.5
H56B C56 H56C 109.5
C59 C57 C58 111.3(7)
C59 C57 C60 107.7(6)
C58 C57 C60 108.3(6)
C59 C57 C50 107.4(6)
C58 C57 C50 109.8(6)
C60 C57 C50 112.2(6)
C57 C58 H58A 109.5
C57 C58 H58B 109.5
H58A C58 H58B 109.5
C57 C58 H58C 109.5
H58A C58 H58C 109.5
H58B C58 H58C 109.5
C57 C59 H59A 109.5
C57 C59 H59B 109.5
H59A C59 H59B 109.5
C57 C59 H59C 109.5
H59A C59 H59C 109.5
H59B C59 H59C 109.5
C57 C60 H60A 109.5
C57 C60 H60B 109.5
H60A C60 H60B 109.5
C57 C60 H60C 109.5
H60A C60 H60C 109.5
H60B C60 H60C 109.5

loop_
_geom_bond_atom_site_label_1
_geom_bond_atom_site_label_2
_geom_bond_distance
U1 N2 1.968(6)
U1 N1 1.981(5)
U1 N5 2.595(6)
U1 N3 2.599(5)
U1 N6 2.667(6)
U1 N4 2.683(5)
U1 Br1 2.8896(9)
N1 C1 1.384(8)
N2 C13 1.396(9)
N3 C25 1.350(8)
N3 C29 1.353(8)
N4 C34 1.337(8)
N4 C30 1.349(8)
N5 C43 1.309(8)
N5 C47 1.364(8)
N6 C48 1.348(8)
N6 C52 1.339(8)
C1 C6 1.414(9)
C1 C2 1.435(10)
C2 C3 1.385(10)
C2 C7 1.496(10)
C3 C4 1.360(11)
C3 H3A 0.9300
C4 C5 1.377(11)
C4 H4A 0.9300
C5 C6 1.364(10)
C5 H5A 0.9300
C6 C10 1.517(10)
C7 C9 1.519(10)
C7 C8 1.533(10)
C7 H7A 0.9800
C8 H8A 0.9600
C8 H8B 0.9600
C8 H8C 0.9600
C9 H9A 0.9600
C9 H9B 0.9600
C9 H9C 0.9600
C10 C12 1.514(10)
C10 C11 1.522(10)
C10 H10A 0.9800
C11 H11A 0.9600
C11 H11B 0.9600
C11 H11C 0.9600
C12 H12A 0.9600
C12 H12B 0.9600
C12 H12C 0.9600
C13 C18 1.408(10)
C13 C14 1.411(9)
C14 C15 1.395(10)
C14 C19 1.514(10)
C15 C16 1.388(11)
C15 H15A 0.9300
C16 C17 1.367(10)
C16 H16A 0.9300
C17 C18 1.385(9)
C17 H17A 0.9300
C18 C22 1.529(9)
C19 C20 1.520(9)
C19 C21 1.531(10)
C19 H19A 0.9800
C20 H20A 0.9600
C20 H20B 0.9600
C20 H20C 0.9600
C21 H21A 0.9600
C21 H21B 0.9600
C21 H21C 0.9600
C22 C23 1.506(10)
C22 C24 1.536(10)
C22 H22A 0.9800
C23 H23A 0.9600
C23 H23B 0.9600
C23 H23C 0.9600
C24 H24A 0.9600
C24 H24B 0.9600
C24 H24C 0.9600
C25 C26 1.357(9)
C25 H25A 0.9300
C26 C27 1.383(9)
C26 H26A 0.9300
C27 C28 1.404(9)
C27 C35 1.519(9)
C28 C29 1.371(9)
C28 H28A 0.9300
C29 C30 1.495(9)
C30 C31 1.389(8)
C31 C32 1.383(9)
C31 H31A 0.9300
C32 C33 1.377(9)
C32 C39 1.531(9)
C33 C34 1.380(9)
C33 H33A 0.9300
C34 H34A 0.9300
C35 C38 1.523(10)
C35 C37 1.529(9)
C35 C36 1.523(9)
C36 H36A 0.9600
C36 H36B 0.9600
C36 H36C 0.9600
C37 H37A 0.9600
C37 H37B 0.9600
C37 H37C 0.9600
C38 H38A 0.9600
C38 H38B 0.9600
C38 H38C 0.9600
C39 C42 1.504(10)
C39 C40 1.524(10)
C39 C41 1.523(10)
C40 H40A 0.9600
C40 H40B 0.9600
C40 H40C 0.9600
C41 H41A 0.9600
C41 H41B 0.9600
C41 H41C 0.9600
C42 H42A 0.9600
C42 H42B 0.9600
C42 H42C 0.9600
C43 C44 1.384(9)
C43 H43A 0.9300
C44 C45 1.407(9)
C44 H44A 0.9300
C45 C46 1.381(9)
C45 C53 1.516(9)
C46 C47 1.379(9)
C46 H46A 0.9300
C47 C48 1.487(9)
C48 C49 1.378(9)
C49 C50 1.389(9)
C49 H49A 0.9300
C50 C51 1.386(9)
C50 C57 1.535(9)
C51 C52 1.400(9)
C51 H51A 0.9300
C52 H52A 0.9300
C53 C54 1.519(10)
C53 C56 1.520(10)
C53 C55 1.536(9)
C54 H54A 0.9600
C54 H54B 0.9600
C54 H54C 0.9600
C55 H55A 0.9600
C55 H55B 0.9600
C55 H55C 0.9600
C56 H56A 0.9600
C56 H56B 0.9600
C56 H56C 0.9600
C57 C59 1.502(10)
C57 C58 1.499(9)
C57 C60 1.523(9)
C58 H58A 0.9600
C58 H58B 0.9600
C58 H58C 0.9600
C59 H59A 0.9600
C59 H59B 0.9600
C59 H59C 0.9600
C60 H60A 0.9600
C60 H60B 0.9600
C60 H60C 0.9600

loop_
_geom_torsion_atom_site_label_1
_geom_torsion_atom_site_label_2
_geom_torsion_atom_site_label_3
_geom_torsion_atom_site_label_4
_geom_torsion
N2 U1 N1 C1 19(2)
N5 U1 N1 C1 84.7(18)
N3 U1 N1 C1 -52.0(18)
N6 U1 N1 C1 144.2(18)
N4 U1 N1 C1 4.9(17)
Br1 U1 N1 C1 -134.8(17)
N1 U1 N2 C13 70(3)
N5 U1 N2 C13 2(3)
N3 U1 N2 C13 143(3)
N6 U1 N2 C13 -53(3)
N4 U1 N2 C13 84(3)
Br1 U1 N2 C13 -136(3)
N2 U1 N3 C25 63.1(5)
N1 U1 N3 C25 -130.4(5)
N5 U1 N3 C25 123.0(5)
N6 U1 N3 C25 -41.6(9)
N4 U1 N3 C25 164.3(6)
Br1 U1 N3 C25 -38.0(5)
N2 U1 N3 C29 -103.6(5)
N1 U1 N3 C29 62.8(5)
N5 U1 N3 C29 -43.7(6)
N6 U1 N3 C29 151.6(6)
N4 U1 N3 C29 -2.5(5)
Br1 U1 N3 C29 155.2(5)
N2 U1 N4 C34 -116.3(5)
N1 U1 N4 C34 60.2(5)
N5 U1 N4 C34 -40.2(5)
N3 U1 N4 C34 167.9(6)
N6 U1 N4 C34 -2.5(6)
Br1 U1 N4 C34 133.9(4)
N2 U1 N4 C30 94.3(5)
N1 U1 N4 C30 -89.1(5)
N5 U1 N4 C30 170.5(5)
N3 U1 N4 C30 18.6(4)
N6 U1 N4 C30 -151.8(4)
Br1 U1 N4 C30 -15.4(5)
N2 U1 N5 C43 61.7(5)
N1 U1 N5 C43 -105.0(5)
N3 U1 N5 C43 0.7(6)
N6 U1 N5 C43 175.9(6)
N4 U1 N5 C43 -34.8(5)
Br1 U1 N5 C43 151.2(4)
N2 U1 N5 C47 -123.8(5)
N1 U1 N5 C47 69.5(5)
N3 U1 N5 C47 175.3(5)
N6 U1 N5 C47 -9.6(5)
N4 U1 N5 C47 139.7(5)
Br1 U1 N5 C47 -34.3(6)
N2 U1 N6 C48 73.8(5)
N1 U1 N6 C48 -94.3(5)
N5 U1 N6 C48 7.7(5)
N3 U1 N6 C48 175.3(6)
N4 U1 N6 C48 -36.4(6)
Br1 U1 N6 C48 171.6(5)
N2 U1 N6 C52 -113.1(5)
N1 U1 N6 C52 78.7(5)
N5 U1 N6 C52 -179.3(6)
N3 U1 N6 C52 -11.7(9)
N4 U1 N6 C52 136.7(5)
Br1 U1 N6 C52 -15.4(5)
U1 N1 C1 C6 -96.8(18)
U1 N1 C1 C2 81.4(19)
N1 C1 C2 C3 -179.6(6)
C6 C1 C2 C3 -1.3(10)
N1 C1 C2 C7 2.1(10)
C6 C1 C2 C7 -179.7(6)
C1 C2 C3 C4 0.7(12)
C7 C2 C3 C4 179.0(8)
C2 C3 C4 C5 0.7(13)
C3 C4 C5 C6 -1.4(13)
C4 C5 C6 C1 0.7(12)
C4 C5 C6 C10 -176.0(8)
N1 C1 C6 C5 178.9(7)
C2 C1 C6 C5 0.7(11)
N1 C1 C6 C10 -4.4(10)
C2 C1 C6 C10 177.5(7)
C3 C2 C7 C9 32.5(11)
C1 C2 C7 C9 -149.3(7)
C3 C2 C7 C8 -93.8(9)
C1 C2 C7 C8 84.5(9)
C5 C6 C10 C12 -34.9(10)
C1 C6 C10 C12 148.4(7)
C5 C6 C10 C11 91.6(8)
C1 C6 C10 C11 -85.1(8)
U1 N2 C13 C18 -84(3)
U1 N2 C13 C14 96(3)
N2 C13 C14 C15 -177.9(6)
C18 C13 C14 C15 2.0(10)
N2 C13 C14 C19 0.1(10)
C18 C13 C14 C19 -179.9(6)
C13 C14 C15 C16 1.2(11)
C19 C14 C15 C16 -176.8(7)
C14 C15 C16 C17 -3.3(12)
C15 C16 C17 C18 2.0(11)
C16 C17 C18 C13 1.3(11)
C16 C17 C18 C22 -174.8(7)
N2 C13 C18 C17 176.7(6)
C14 C13 C18 C17 -3.3(10)
N2 C13 C18 C22 -7.3(10)
C14 C13 C18 C22 172.7(6)
C15 C14 C19 C20 -30.7(10)
C13 C14 C19 C20 151.2(7)
C15 C14 C19 C21 94.4(8)
C13 C14 C19 C21 -83.6(8)
C17 C18 C22 C23 71.4(8)
C13 C18 C22 C23 -104.6(8)
C17 C18 C22 C24 -52.8(9)
C13 C18 C22 C24 131.2(7)
C29 N3 C25 C26 0.6(11)
U1 N3 C25 C26 -167.4(6)
N3 C25 C26 C27 -0.6(12)
C25 C26 C27 C28 -0.8(11)
C25 C26 C27 C35 173.1(7)
C26 C27 C28 C29 2.1(10)
C35 C27 C28 C29 -171.7(7)
C25 N3 C29 C28 0.8(10)
U1 N3 C29 C28 168.1(5)
C25 N3 C29 C30 -179.1(6)
U1 N3 C29 C30 -11.8(8)
C27 C28 C29 N3 -2.2(11)
C27 C28 C29 C30 177.6(6)
C34 N4 C30 C31 -1.7(10)
U1 N4 C30 C31 147.9(5)
C34 N4 C30 C29 178.0(6)
U1 N4 C30 C29 -32.4(7)
N3 C29 C30 N4 28.9(8)
C28 C29 C30 N4 -151.0(7)
N3 C29 C30 C31 -151.4(7)
C28 C29 C30 C31 28.7(10)
N4 C30 C31 C32 -0.3(10)
C29 C30 C31 C32 -180.0(6)
C30 C31 C32 C33 3.5(10)
C30 C31 C32 C39 -175.5(6)
C31 C32 C33 C34 -4.8(10)
C39 C32 C33 C34 174.3(7)
C30 N4 C34 C33 0.4(10)
U1 N4 C34 C33 -149.2(6)
C32 C33 C34 N4 3.0(11)
C26 C27 C35 C38 -85.2(8)
C28 C27 C35 C38 88.2(8)
C26 C27 C35 C37 33.7(10)
C28 C27 C35 C37 -152.9(7)
C26 C27 C35 C36 155.2(7)
C28 C27 C35 C36 -31.5(9)
C33 C32 C39 C42 -123.2(8)
C31 C32 C39 C42 55.7(9)
C33 C32 C39 C40 -3.0(11)
C31 C32 C39 C40 176.0(7)
C33 C32 C39 C41 117.1(8)
C31 C32 C39 C41 -63.9(9)
C47 N5 C43 C44 -2.6(10)
U1 N5 C43 C44 172.3(5)
N5 C43 C44 C45 -2.1(11)
C43 C44 C45 C46 5.4(10)
C43 C44 C45 C53 -173.5(6)
C44 C45 C46 C47 -4.4(10)
C53 C45 C46 C47 174.6(6)
C43 N5 C47 C46 3.8(10)
U1 N5 C47 C46 -170.8(5)
C43 N5 C47 C48 -174.8(6)
U1 N5 C47 C48 10.6(8)
C45 C46 C47 N5 -0.2(11)
C45 C46 C47 C48 178.2(6)
C52 N6 C48 C49 1.4(10)
U1 N6 C48 C49 174.6(5)
C52 N6 C48 C47 -179.1(6)
U1 N6 C48 C47 -5.8(8)
N5 C47 C48 N6 -2.7(9)
C46 C47 C48 N6 178.8(6)
N5 C47 C48 C49 176.8(6)
C46 C47 C48 C49 -1.7(11)
N6 C48 C49 C50 -1.6(11)
C47 C48 C49 C50 178.9(6)
C48 C49 C50 C51 0.8(10)
C48 C49 C50 C57 179.7(6)
C49 C50 C51 C52 0.1(10)
C57 C50 C51 C52 -178.8(6)
C48 N6 C52 C51 -0.5(10)
U1 N6 C52 C51 -173.8(5)
C50 C51 C52 N6 -0.2(11)
C46 C45 C53 C54 -69.4(8)
C44 C45 C53 C54 109.5(8)
C46 C45 C53 C56 171.7(6)
C44 C45 C53 C56 -9.5(9)
C46 C45 C53 C55 50.8(9)
C44 C45 C53 C55 -130.4(7)
C49 C50 C57 C59 -66.7(8)
C51 C50 C57 C59 112.1(8)
C49 C50 C57 C58 54.5(9)
C51 C50 C57 C58 -126.7(7)
C49 C50 C57 C60 175.0(6)
C51 C50 C57 C60 -6.1(10)
